data_2310680
loop_
_publ_author_name
'Steinfink, H.'
'Brunton, G.'

_publ_section_title
;
 The crystal structure of amesite
;
_journal_name_full 'Acta Crystallographica (1,1948-23,1967)'
_journal_page_first 487
_journal_page_last 492
_journal_volume 9
_journal_year 1956
_chemical_formula_sum 'H4 Mg2 O9 Si2'
_chemical_name_systematic 'Mg2 (Si2 O5 (O H)4)'
_space_group_IT_number 173
_symmetry_space_group_name_Hall 'P 6c'
_symmetry_space_group_name_H-M 'P 63'
_cell_angle_alpha 90
_cell_angle_beta 90
_cell_angle_gamma 120
_cell_formula_units_Z 2
_cell_length_a 5.31
_cell_length_b 5.31
_cell_length_c 14.04
_cell_volume 342.836
_citation_journal_id_ASTM ACCRA9
_cod_data_source_file Steinfink_ACCRA9_1956_193.cif
_cod_data_source_block H4Mg2O9Si2
_cod_original_cell_volume 342.8363
_cod_database_code 2310680

loop_
_symmetry_equiv_pos_as_xyz
x,y,z
x-y,x,z+1/2
-y,x-y,z
-x,-y,z+1/2
-x+y,-x,z
y,-x+y,z+1/2

loop_
_atom_site_label
_atom_site_type_symbol
_atom_site_fract_x
_atom_site_fract_y
_atom_site_fract_z
_atom_site_occupancy
_atom_site_U_iso_or_equiv
Mg1 Mg+2 0.6667 0 0 0.6667 0.0
O2 O-2 0.6667 0.3333 0.425 1 0.0
Si2 Si+4 0.6667 0.3333 0.306 1 0.0
Si1 Si+4 0 0 0.306 1 0.0
O5 O-2 0.3333 0 0.075 1 0.0
O4 O-2 0.3333 0.6667 0.425 1 0.0
O1 O-2 0 0 0.425 1 0.0
O3 O-2 0.3333 0.1667 0.267 1 0.0
